data_4502929
loop_
_publ_author_name
'Wan, Chong-Qing'
'Wang, Zi-Jia'
'Wang, Guo'
'Liu, Hao'
'Deng, Yu-Heng'
'Jin, Qiong-Hua'

_publ_section_title
;
 Conformation Restriction of Nonplanar Di-2-pyrimidyl Sulfide with
 Intramolecular N&#x00B7;&#x00B7;&#x00B7;C Interaction and Its
 Supramolecular Silver(I) Complexes
;
_journal_issue 1
_journal_name_full 'Crystal Growth &amp; Design'
_journal_page_first 376
_journal_paper_doi 10.1021/cg201184x
_journal_volume 12
_journal_year 2012
_chemical_formula_sum 'C54 H43 Ag6 F18 N24 O21.5 S12'
_chemical_formula_weight 2746.01
_chemical_name_systematic
; 
 ? 
;
_space_group_IT_number 2
_symmetry_cell_setting triclinic
_symmetry_space_group_name_Hall '-P 1'
_symmetry_space_group_name_H-M 'P -1'
_atom_sites_solution_hydrogens geom
_atom_sites_solution_primary direct
_atom_sites_solution_secondary difmap
_audit_creation_method SHELXL-97
_cell_angle_alpha 92.159(11)
_cell_angle_beta 97.230(11)
_cell_angle_gamma 118.277(9)
_cell_formula_units_Z 2
_cell_length_a 15.692(8)
_cell_length_b 16.140(8)
_cell_length_c 20.812(11)
_cell_measurement_temperature 293(2)
_cell_volume 4576(4)
_computing_cell_refinement 'Bruker Smart ApexII'
_computing_data_collection 'Bruker Smart ApexII detector'
_computing_data_reduction 'Bruker Saint'
_computing_molecular_graphics 'Bruker SHELXTL'
_computing_publication_material 'Bruker SHELXTL'
_computing_structure_refinement 'SHELXL-97 (Sheldrick, 1997)'
_computing_structure_solution 'SHELXS-97 (Sheldrick, 1990)'
_diffrn_ambient_temperature 293(2)
_diffrn_measured_fraction_theta_full 0.993
_diffrn_measured_fraction_theta_max 0.993
_diffrn_radiation_monochromator graphite
_diffrn_radiation_source 'fine-focus sealed tube'
_diffrn_radiation_type MoK\a
_diffrn_radiation_wavelength 0.71073
_diffrn_reflns_av_R_equivalents 0.0321
_diffrn_reflns_av_sigmaI/netI 0.0625
_diffrn_reflns_limit_h_max 11
_diffrn_reflns_limit_h_min -18
_diffrn_reflns_limit_k_max 19
_diffrn_reflns_limit_k_min -19
_diffrn_reflns_limit_l_max 24
_diffrn_reflns_limit_l_min -23
_diffrn_reflns_number 24896
_diffrn_reflns_theta_full 25.01
_diffrn_reflns_theta_max 25.01
_diffrn_reflns_theta_min 1.44
_exptl_absorpt_coefficient_mu 1.647
_exptl_absorpt_correction_T_max 1.000000
_exptl_absorpt_correction_T_min 0.788348
_exptl_absorpt_correction_type multi-scan
_exptl_absorpt_process_details sadabs
_exptl_crystal_colour yellow
_exptl_crystal_density_diffrn 1.988
_exptl_crystal_density_method 'not measured'
_exptl_crystal_description colorless
_exptl_crystal_F_000 2672
_exptl_crystal_size_max 0.36
_exptl_crystal_size_mid 0.30
_exptl_crystal_size_min 0.21
_refine_diff_density_max 1.180
_refine_diff_density_min -0.725
_refine_diff_density_rms 0.116
_refine_ls_extinction_method none
_refine_ls_goodness_of_fit_ref 1.009
_refine_ls_hydrogen_treatment constr
_refine_ls_matrix_type full
_refine_ls_number_parameters 1256
_refine_ls_number_reflns 16033
_refine_ls_number_restraints 7
_refine_ls_restrained_S_all 1.013
_refine_ls_R_factor_all 0.0865
_refine_ls_R_factor_gt 0.0486
_refine_ls_shift/su_max 0.001
_refine_ls_shift/su_mean 0.000
_refine_ls_structure_factor_coef Fsqd
_refine_ls_weighting_details 'calc w=1/[\s^2^(Fo^2^)+(0.0692P)^2^+6.0613P] where P=(Fo^2^+2Fc^2^)/3'
_refine_ls_weighting_scheme calc
_refine_ls_wR_factor_gt 0.1215
_refine_ls_wR_factor_ref 0.1510
_reflns_number_gt 10020
_reflns_number_total 16033
_reflns_threshold_expression >2sigma(I)
_cod_data_source_file cg201184x_si_001.cif
_cod_data_source_block complex2
_cod_depositor_comments
;
The following automatic conversions were performed:

'_symmetry_cell_setting' value 'Triclinic' changed to 'triclinic'
according to /home/saulius/struct/CIF-dictionaries/cif_core.dic
dictionary named 'cif_core.dic' version 2.4.1 from 2010-06-29.

Automatic conversion script
Id: cif_fix_values 1715 2011-07-08 13:25:40Z adriana 
;
_cod_original_sg_symbol_H-M P-1
_cod_original_formula_sum 'C54 H43 Ag6 F18 N24 O21.50 S12'
_cod_database_code 4502929

loop_
_symmetry_equiv_pos_as_xyz
'x, y, z'
'-x, -y, -z'

loop_
_atom_site_label
_atom_site_type_symbol
_atom_site_fract_x
_atom_site_fract_y
_atom_site_fract_z
_atom_site_U_iso_or_equiv
_atom_site_adp_type
_atom_site_occupancy
_atom_site_symmetry_multiplicity
_atom_site_calc_flag
_atom_site_refinement_flags
Ag1 Ag 0.43573(4) 0.66247(4) 0.25849(3) 0.05312(16) Uani 1 1 d .
Ag2 Ag 0.16255(5) 0.73880(4) 0.13106(4) 0.0791(2) Uani 1 1 d .
Ag3 Ag 0.04148(4) 0.34637(4) 0.22842(3) 0.05050(15) Uani 1 1 d .
Ag4 Ag 0.32070(4) 0.26962(3) 0.34576(3) 0.05849(17) Uani 1 1 d .
Ag5 Ag -0.40959(4) 0.04450(4) 0.23170(3) 0.06334(18) Uani 1 1 d .
Ag6 Ag -0.11360(4) -0.02955(4) 0.26923(3) 0.05740(17) Uani 1 1 d .
S1 S 0.64458(13) 0.87274(12) 0.24217(8) 0.0469(4) Uani 1 1 d .
S2 S 0.38639(12) 0.83286(11) 0.20331(8) 0.0437(4) Uani 1 1 d .
S3 S 0.19739(11) 0.56850(11) 0.18865(8) 0.0421(4) Uani 1 1 d .
S4 S 0.28231(11) 0.44240(11) 0.29691(8) 0.0438(4) Uani 1 1 d .
S5 S -0.16647(13) 0.13978(12) 0.23980(9) 0.0504(4) Uani 1 1 d .
S6 S 0.09048(12) 0.17934(10) 0.28071(8) 0.0410(4) Uani 1 1 d .
N1 N 0.6034(4) 0.6946(4) 0.2539(3) 0.0498(14) Uani 1 1 d .
N2 N 0.7714(4) 0.8082(4) 0.2653(3) 0.0499(14) Uani 1 1 d .
N4 N 0.6344(4) 0.8526(4) 0.3689(3) 0.0495(14) Uani 1 1 d .
N3 N 0.6087(4) 0.9738(4) 0.3230(3) 0.0475(13) Uani 1 1 d .
N5 N 0.3832(4) 0.7546(4) 0.3108(3) 0.0454(13) Uani 1 1 d .
N7 N 0.4240(4) 1.0127(4) 0.2046(3) 0.0549(15) Uani 1 1 d .
N8 N 0.2603(4) 0.8940(4) 0.1641(3) 0.0528(15) Uani 1 1 d .
N9 N 0.3600(4) 0.5902(4) 0.1542(3) 0.0464(13) Uani 1 1 d .
N10 N 0.2175(4) 0.5048(4) 0.0731(3) 0.0562(15) Uani 1 1 d .
N11 N 0.0594(4) 0.5827(3) 0.1083(2) 0.0447(13) Uani 1 1 d .
N12 N 0.0221(4) 0.4281(3) 0.1333(3) 0.0460(13) Uani 1 1 d .
N13 N 0.4573(4) 0.5811(3) 0.3555(3) 0.0477(14) Uani 1 1 d .
N14 N 0.4183(4) 0.4251(3) 0.3776(2) 0.0417(12) Uani 1 1 d .
N15 N 0.2558(5) 0.4763(5) 0.4178(3) 0.0694(18) Uani 1 1 d .
N16 N 0.1169(4) 0.4104(4) 0.3336(3) 0.0472(13) Uani 1 1 d .
N17 N -0.1272(4) 0.3177(4) 0.2337(3) 0.0520(14) Uani 1 1 d .
N18 N -0.2950(4) 0.2046(4) 0.2288(3) 0.0574(16) Uani 1 1 d .
N19 N -0.1601(5) 0.1995(4) 0.3634(3) 0.0605(16) Uani 1 1 d .
N20 N -0.1356(4) 0.0665(4) 0.3432(3) 0.0496(14) Uani 1 1 d .
N21 N 0.0813(4) 0.2492(4) 0.1709(3) 0.0471(13) Uani 1 1 d .
N22 N 0.1171(5) 0.1216(4) 0.1654(3) 0.0574(15) Uani 1 1 d .
N23 N 0.0481(4) -0.0011(3) 0.2829(3) 0.0513(14) Uani 1 1 d .
N24 N 0.2153(4) 0.1146(3) 0.3152(3) 0.0451(13) Uani 1 1 d .
C1 C 0.6299(6) 0.6267(5) 0.2592(4) 0.064(2) Uani 1 1 d .
H1A H 0.5814 0.5642 0.2581 0.076 Uiso 1 1 calc R
C2 C 0.7250(6) 0.6465(5) 0.2659(5) 0.071(2) Uani 1 1 d .
H2A H 0.7419 0.5986 0.2678 0.086 Uiso 1 1 calc R
C3 C 0.7940(5) 0.7380(5) 0.2699(4) 0.068(2) Uani 1 1 d .
H3A H 0.8597 0.7530 0.2761 0.082 Uiso 1 1 calc R
C4 C 0.6774(4) 0.7818(4) 0.2574(3) 0.0407(14) Uani 1 1 d .
C5 C 0.6273(4) 0.9005(4) 0.3202(3) 0.0392(14) Uani 1 1 d .
C6 C 0.6196(6) 0.8803(6) 0.4258(4) 0.065(2) Uani 1 1 d .
H6A H 0.6238 0.8485 0.4614 0.078 Uiso 1 1 calc R
C7 C 0.5989(6) 0.9524(6) 0.4346(4) 0.073(2) Uani 1 1 d .
H7A H 0.5884 0.9698 0.4747 0.088 Uiso 1 1 calc R
C8 C 0.5943(6) 0.9983(5) 0.3807(4) 0.0590(19) Uani 1 1 d .
H8A H 0.5806 1.0482 0.3849 0.071 Uiso 1 1 calc R
C9 C 0.3703(6) 0.7445(6) 0.3728(4) 0.066(2) Uani 1 1 d .
H9A H 0.3801 0.6986 0.3929 0.080 Uiso 1 1 calc R
C10 C 0.3434(7) 0.7984(8) 0.4077(4) 0.087(3) Uani 1 1 d .
H10A H 0.3313 0.7883 0.4501 0.104 Uiso 1 1 calc R
C11 C 0.3351(7) 0.8682(7) 0.3774(4) 0.083(3) Uani 1 1 d .
H11A H 0.3206 0.9085 0.4012 0.100 Uiso 1 1 calc R
N6 N 0.3466(5) 0.8822(5) 0.3153(3) 0.0629(17) Uani 1 1 d .
C12 C 0.3693(4) 0.8228(4) 0.2854(3) 0.0435(15) Uani 1 1 d .
C13 C 0.3536(5) 0.9241(4) 0.1893(3) 0.0455(16) Uani 1 1 d .
C14 C 0.3955(6) 1.0781(5) 0.1951(5) 0.077(3) Uani 1 1 d .
H14A H 0.4418 1.1416 0.2057 0.093 Uiso 1 1 calc R
C15 C 0.3022(6) 1.0558(5) 0.1707(5) 0.083(3) Uani 1 1 d .
H15A H 0.2842 1.1026 0.1651 0.099 Uiso 1 1 calc R
C16 C 0.2360(6) 0.9632(6) 0.1547(4) 0.076(2) Uani 1 1 d .
H16A H 0.1719 0.9466 0.1368 0.091 Uiso 1 1 calc R
C17 C 0.4128(6) 0.5793(6) 0.1114(4) 0.064(2) Uani 1 1 d .
H17A H 0.4798 0.6038 0.1249 0.077 Uiso 1 1 calc R
C18 C 0.3748(7) 0.5352(7) 0.0504(4) 0.077(3) Uani 1 1 d .
H18A H 0.4139 0.5306 0.0219 0.093 Uiso 1 1 calc R
C19 C 0.2756(7) 0.4976(7) 0.0326(4) 0.074(2) Uani 1 1 d .
H19A H 0.2468 0.4657 -0.0089 0.088 Uiso 1 1 calc R
C20 C 0.2647(5) 0.5525(4) 0.1317(3) 0.0416(15) Uani 1 1 d .
C21 C 0.0802(4) 0.5206(4) 0.1376(3) 0.0386(14) Uani 1 1 d .
C22 C -0.0271(5) 0.5467(5) 0.0694(3) 0.0575(19) Uani 1 1 d .
H22A H -0.0449 0.5877 0.0488 0.069 Uiso 1 1 calc R
C23 C -0.0918(5) 0.4498(5) 0.0585(3) 0.0588(19) Uani 1 1 d .
H23A H -0.1507 0.4247 0.0297 0.071 Uiso 1 1 calc R
C24 C -0.0637(5) 0.3936(5) 0.0925(3) 0.0538(18) Uani 1 1 d .
H24A H -0.1057 0.3287 0.0873 0.065 Uiso 1 1 calc R
C25 C 0.3977(4) 0.4884(4) 0.3491(3) 0.0386(14) Uani 1 1 d .
C26 C 0.5027(5) 0.4603(5) 0.4188(3) 0.0530(18) Uani 1 1 d .
H26A H 0.5193 0.4186 0.4394 0.064 Uiso 1 1 calc R
C27 C 0.5658(5) 0.5553(5) 0.4319(4) 0.0578(19) Uani 1 1 d .
H27A H 0.6227 0.5791 0.4626 0.069 Uiso 1 1 calc R
C28 C 0.5414(5) 0.6136(5) 0.3979(4) 0.0559(18) Uani 1 1 d .
H28A H 0.5846 0.6783 0.4042 0.067 Uiso 1 1 calc R
C29 C 0.2122(5) 0.4447(4) 0.3567(3) 0.0462(16) Uani 1 1 d .
C30 C 0.1981(8) 0.4748(8) 0.4591(5) 0.103(3) Uani 1 1 d .
H30A H 0.2260 0.4982 0.5024 0.123 Uiso 1 1 calc R
C31 C 0.0981(8) 0.4405(9) 0.4417(5) 0.104(4) Uani 1 1 d .
H31A H 0.0586 0.4380 0.4722 0.125 Uiso 1 1 calc R
C32 C 0.0606(6) 0.4106(6) 0.3770(4) 0.069(2) Uani 1 1 d .
H32A H -0.0056 0.3898 0.3627 0.083 Uiso 1 1 calc R
C33 C -0.1550(6) 0.3852(5) 0.2282(4) 0.065(2) Uani 1 1 d .
H33A H -0.1070 0.4475 0.2276 0.078 Uiso 1 1 calc R
C34 C -0.2498(6) 0.3658(5) 0.2237(4) 0.071(2) Uani 1 1 d .
H34A H -0.2670 0.4135 0.2206 0.085 Uiso 1 1 calc R
C35 C -0.3181(6) 0.2747(5) 0.2238(5) 0.074(2) Uani 1 1 d .
H35A H -0.3836 0.2599 0.2203 0.089 Uiso 1 1 calc R
C36 C -0.2002(5) 0.2312(4) 0.2347(3) 0.0411(15) Uani 1 1 d .
C37 C -0.1525(4) 0.1372(4) 0.3248(3) 0.0429(15) Uani 1 1 d .
C38 C -0.1262(6) 0.0592(5) 0.4075(4) 0.062(2) Uani 1 1 d .
H38A H -0.1134 0.0122 0.4228 0.074 Uiso 1 1 calc R
C39 C -0.1351(6) 0.1194(7) 0.4511(4) 0.079(3) Uani 1 1 d .
H39A H -0.1301 0.1129 0.4955 0.094 Uiso 1 1 calc R
C40 C -0.1516(6) 0.1902(7) 0.4270(4) 0.076(2) Uani 1 1 d .
H40A H -0.1568 0.2324 0.4558 0.091 Uiso 1 1 calc R
C41 C 0.0868(6) 0.2563(6) 0.1075(4) 0.066(2) Uani 1 1 d .
H41A H 0.0771 0.3026 0.0878 0.080 Uiso 1 1 calc R
C42 C 0.1064(7) 0.1970(7) 0.0712(4) 0.084(3) Uani 1 1 d .
H42A H 0.1105 0.2020 0.0272 0.100 Uiso 1 1 calc R
C43 C 0.1199(7) 0.1295(7) 0.1027(4) 0.078(3) Uani 1 1 d .
H43A H 0.1316 0.0873 0.0785 0.094 Uiso 1 1 calc R
C44 C 0.0973(4) 0.1821(4) 0.1964(3) 0.0420(15) Uani 1 1 d .
C45 C 0.1212(4) 0.0876(4) 0.2941(3) 0.0410(15) Uani 1 1 d .
C46 C 0.0757(6) -0.0681(5) 0.2891(5) 0.081(3) Uani 1 1 d .
H46A H 0.0276 -0.1313 0.2806 0.097 Uiso 1 1 calc R
C47 C 0.1699(6) -0.0478(5) 0.3072(5) 0.084(3) Uani 1 1 d .
H47A H 0.1871 -0.0955 0.3098 0.100 Uiso 1 1 calc R
C48 C 0.2395(5) 0.0458(5) 0.3216(5) 0.072(2) Uani 1 1 d .
H48A H 0.3045 0.0617 0.3359 0.086 Uiso 1 1 calc R
S7 S 0.3289(2) 0.81669(18) 0.00767(12) 0.0923(8) Uani 1 1 d .
O1 O 0.2853(6) 0.8321(7) -0.0530(4) 0.151(4) Uani 1 1 d .
O2 O 0.2618(6) 0.7368(5) 0.0346(3) 0.129(3) Uani 1 1 d .
O3 O 0.3925(5) 0.8972(5) 0.0537(4) 0.117(3) Uani 1 1 d .
F13 F 0.4622(8) 0.7632(7) 0.0229(6) 0.186(4) Uani 1 1 d .
F12 F 0.3583(8) 0.6999(6) -0.0625(4) 0.205(5) Uani 1 1 d .
F11 F 0.4712(7) 0.8442(6) -0.0548(5) 0.175(4) Uani 1 1 d .
C49 C 0.4082(13) 0.7804(10) -0.0238(8) 0.133(5) Uani 1 1 d .
S8' S 0.5248(4) 0.2281(4) 0.4324(2) 0.0454(12) Uani 0.50 1 d P
S8 S 0.5192(5) 0.2007(5) 0.4033(3) 0.0767(19) Uani 0.50 1 d PD
O4 O 0.5203(5) 0.1375(4) 0.4447(3) 0.0879(19) Uani 1 1 d .
O5 O 0.4513(5) 0.2229(6) 0.3867(5) 0.144(3) Uani 1 1 d .
O6 O 0.5431(9) 0.2896(7) 0.4854(4) 0.061(3) Uani 0.50 1 d P
O6' O 0.5157(15) 0.1615(12) 0.3337(7) 0.128(6) Uani 0.50 1 d P
F23 F 0.6360(12) 0.2359(9) 0.3492(6) 0.313(10) Uani 1 1 d D
F22 F 0.7101(5) 0.2949(7) 0.4364(5) 0.186(4) Uani 1 1 d D
F21 F 0.6492(5) 0.3643(4) 0.3789(3) 0.129(2) Uani 1 1 d D
C50 C 0.6341(7) 0.2887(8) 0.4036(6) 0.059(3) Uani 0.60 1 d PD
C50' C 0.6434(18) 0.3422(12) 0.4773(8) 0.068(6) Uani 0.40 1 d P
S9 S -0.1385(2) -0.0980(2) 0.10767(12) 0.0972(8) Uani 1 1 d .
O7 O -0.1451(6) -0.0305(6) 0.1505(3) 0.111(2) Uani 1 1 d .
O8 O -0.1049(7) -0.1561(6) 0.1410(4) 0.137(3) Uani 1 1 d .
O9 O -0.0948(7) -0.0607(6) 0.0534(3) 0.145(3) Uani 1 1 d .
F33 F -0.2659(7) -0.2547(7) 0.0347(4) 0.205(5) Uani 1 1 d .
F32 F -0.3187(6) -0.2162(8) 0.1128(4) 0.222(6) Uani 1 1 d .
F31 F -0.3015(9) -0.1418(11) 0.0321(6) 0.263(8) Uani 1 1 d .
C51 C -0.2647(12) -0.1803(14) 0.0706(6) 0.158(7) Uani 1 1 d .
S10 S 0.03518(19) 0.65145(15) 0.28102(13) 0.0800(7) Uani 1 1 d .
O12 O -0.0588(7) 0.6336(8) 0.2499(5) 0.170(4) Uani 1 1 d .
O11 O 0.1184(8) 0.7372(5) 0.2709(5) 0.164(4) Uani 1 1 d .
O10 O 0.0503(5) 0.5735(4) 0.2713(3) 0.0917(19) Uani 1 1 d .
F43 F 0.0194(14) 0.7364(9) 0.3798(7) 0.320(9) Uani 1 1 d .
F42 F 0.1057(10) 0.6684(11) 0.4031(5) 0.245(7) Uani 1 1 d .
F41 F -0.0417(8) 0.5877(8) 0.3822(5) 0.214(5) Uani 1 1 d .
C52 C 0.0273(15) 0.6596(12) 0.3641(9) 0.151(6) Uani 1 1 d .
S11 S 0.44983(18) 0.36031(14) 0.20869(10) 0.0680(6) Uani 1 1 d .
O15 O 0.5507(6) 0.3863(7) 0.2279(5) 0.163(4) Uani 1 1 d .
O14 O 0.3802(7) 0.2744(4) 0.2269(4) 0.141(4) Uani 1 1 d .
O13 O 0.4303(4) 0.4366(3) 0.2191(3) 0.0732(15) Uani 1 1 d .
F51 F 0.3410(9) 0.3253(9) 0.0974(5) 0.230(6) Uani 1 1 d .
F52 F 0.4421(11) 0.2656(7) 0.1047(4) 0.239(6) Uani 1 1 d .
F53 F 0.4892(9) 0.4108(7) 0.0956(4) 0.195(5) Uani 1 1 d .
C53 C 0.4349(16) 0.3414(11) 0.1222(7) 0.138(6) Uani 1 1 d .
S12 S 0.17410(18) 0.17559(19) 0.46982(11) 0.0791(6) Uani 1 1 d .
F63 F 0.1384(11) 0.2835(8) 0.5419(6) 0.264(8) Uani 1 1 d .
F62 F 0.2052(7) 0.2135(10) 0.5903(4) 0.227(6) Uani 1 1 d .
F61 F 0.0582(5) 0.1423(6) 0.5550(3) 0.149(3) Uani 1 1 d .
O18 O 0.2676(5) 0.2487(5) 0.4681(4) 0.135(3) Uani 1 1 d .
O17 O 0.1016(7) 0.1655(11) 0.4209(4) 0.210(6) Uani 1 1 d .
O16 O 0.1678(9) 0.0858(6) 0.4788(5) 0.170(4) Uani 1 1 d .
C54 C 0.1419(8) 0.2059(10) 0.5402(5) 0.109(4) Uani 1 1 d .
O1W O 0.0341(8) 0.7675(6) 0.0569(6) 0.241(7) Uani 1 1 d .
O2W O -0.4072(5) -0.0009(5) 0.1186(3) 0.099(2) Uani 1 1 d .
O3W O -0.1508(18) 0.6410(18) 0.1226(8) 0.208(12) Uani 0.50 1 d P
O4W O 0.1380(13) 0.9134(13) -0.0019(10) 0.155(7) Uani 0.50 1 d P
O4W' O 0.136(2) 0.862(2) -0.0727(16) 0.252(13) Uiso 0.50 1 d P

loop_
_atom_site_aniso_label
_atom_site_aniso_U_11
_atom_site_aniso_U_22
_atom_site_aniso_U_33
_atom_site_aniso_U_23
_atom_site_aniso_U_13
_atom_site_aniso_U_12
Ag1 0.0422(3) 0.0428(3) 0.0677(4) 0.0063(2) 0.0014(3) 0.0170(2)
Ag2 0.0569(4) 0.0358(3) 0.1125(5) 0.0158(3) -0.0207(4) 0.0043(3)
Ag3 0.0486(3) 0.0455(3) 0.0556(3) 0.0067(2) 0.0037(2) 0.0223(3)
Ag4 0.0477(3) 0.0281(3) 0.0840(4) 0.0036(2) -0.0005(3) 0.0086(2)
Ag5 0.0409(3) 0.0408(3) 0.0950(5) 0.0193(3) -0.0008(3) 0.0110(3)
Ag6 0.0380(3) 0.0403(3) 0.0865(4) 0.0030(3) 0.0054(3) 0.0143(2)
S1 0.0475(10) 0.0457(9) 0.0529(10) 0.0092(8) 0.0091(8) 0.0263(8)
S2 0.0434(9) 0.0338(8) 0.0550(10) 0.0093(7) 0.0040(8) 0.0201(7)
S3 0.0297(8) 0.0423(9) 0.0475(9) 0.0029(7) -0.0028(7) 0.0142(7)
S4 0.0321(8) 0.0437(9) 0.0484(9) 0.0049(7) 0.0015(7) 0.0137(7)
S5 0.0517(10) 0.0467(10) 0.0606(11) 0.0068(8) 0.0088(9) 0.0302(9)
S6 0.0445(9) 0.0338(8) 0.0484(9) 0.0079(7) 0.0066(7) 0.0219(7)
N1 0.036(3) 0.035(3) 0.070(4) -0.001(3) 0.010(3) 0.010(3)
N2 0.034(3) 0.036(3) 0.075(4) 0.004(3) 0.010(3) 0.014(3)
N4 0.055(4) 0.047(3) 0.050(3) 0.012(3) 0.008(3) 0.028(3)
N3 0.040(3) 0.037(3) 0.065(4) 0.005(3) 0.006(3) 0.019(3)
N5 0.043(3) 0.049(3) 0.050(3) 0.015(3) 0.009(3) 0.025(3)
N7 0.039(3) 0.034(3) 0.084(4) 0.010(3) 0.000(3) 0.013(3)
N8 0.037(3) 0.037(3) 0.076(4) 0.014(3) -0.003(3) 0.013(3)
N9 0.036(3) 0.051(3) 0.052(3) 0.012(3) 0.008(3) 0.021(3)
N10 0.058(4) 0.071(4) 0.043(3) -0.001(3) -0.002(3) 0.037(3)
N11 0.039(3) 0.038(3) 0.051(3) 0.014(2) -0.002(3) 0.014(3)
N12 0.035(3) 0.033(3) 0.060(3) 0.008(2) -0.004(3) 0.011(2)
N13 0.037(3) 0.024(3) 0.072(4) 0.008(2) 0.002(3) 0.008(2)
N14 0.038(3) 0.028(3) 0.052(3) 0.007(2) 0.001(3) 0.012(2)
N15 0.056(4) 0.096(5) 0.051(4) -0.017(3) -0.003(3) 0.037(4)
N16 0.034(3) 0.049(3) 0.055(3) -0.004(3) 0.003(3) 0.018(3)
N17 0.038(3) 0.036(3) 0.072(4) 0.006(3) 0.005(3) 0.011(3)
N18 0.033(3) 0.031(3) 0.099(5) 0.013(3) 0.002(3) 0.010(3)
N19 0.059(4) 0.057(4) 0.066(4) 0.002(3) 0.003(3) 0.031(3)
N20 0.033(3) 0.044(3) 0.068(4) 0.011(3) 0.005(3) 0.016(3)
N21 0.050(3) 0.051(3) 0.050(3) 0.013(3) 0.010(3) 0.031(3)
N22 0.066(4) 0.066(4) 0.057(4) -0.004(3) 0.006(3) 0.047(4)
N23 0.033(3) 0.032(3) 0.085(4) 0.004(3) 0.000(3) 0.015(3)
N24 0.032(3) 0.031(3) 0.071(4) 0.007(2) 0.004(3) 0.015(2)
C1 0.058(5) 0.030(4) 0.093(6) -0.004(4) 0.016(4) 0.013(4)
C2 0.055(5) 0.041(4) 0.124(7) 0.003(4) 0.020(5) 0.028(4)
C3 0.039(4) 0.045(4) 0.122(7) 0.003(4) 0.012(4) 0.022(4)
C4 0.036(4) 0.033(3) 0.048(4) 0.000(3) 0.008(3) 0.012(3)
C5 0.028(3) 0.031(3) 0.054(4) 0.001(3) 0.002(3) 0.012(3)
C6 0.075(6) 0.064(5) 0.055(5) 0.011(4) 0.013(4) 0.031(5)
C7 0.082(6) 0.075(6) 0.067(5) -0.004(4) 0.019(5) 0.041(5)
C8 0.062(5) 0.049(4) 0.075(5) -0.003(4) 0.013(4) 0.034(4)
C9 0.072(5) 0.088(6) 0.063(5) 0.027(4) 0.013(4) 0.056(5)
C10 0.102(7) 0.150(9) 0.054(5) 0.036(6) 0.022(5) 0.093(7)
C11 0.092(7) 0.127(8) 0.059(5) -0.002(5) 0.005(5) 0.077(7)
N6 0.072(4) 0.077(4) 0.058(4) 0.003(3) 0.001(3) 0.053(4)
C12 0.030(3) 0.042(4) 0.058(4) 0.007(3) 0.003(3) 0.017(3)
C13 0.038(4) 0.032(3) 0.062(4) 0.012(3) 0.004(3) 0.014(3)
C14 0.052(5) 0.032(4) 0.137(8) 0.012(4) -0.012(5) 0.017(4)
C15 0.060(5) 0.040(4) 0.142(8) 0.013(5) -0.011(5) 0.026(4)
C16 0.047(5) 0.060(5) 0.115(7) 0.009(5) -0.016(5) 0.029(4)
C17 0.043(4) 0.086(6) 0.067(5) 0.014(4) 0.013(4) 0.033(4)
C18 0.079(6) 0.121(8) 0.060(5) 0.013(5) 0.018(5) 0.069(6)
C19 0.086(7) 0.100(7) 0.045(4) -0.002(4) -0.001(4) 0.057(6)
C20 0.037(4) 0.034(3) 0.052(4) 0.007(3) 0.004(3) 0.016(3)
C21 0.029(3) 0.034(3) 0.044(3) 0.009(3) 0.004(3) 0.008(3)
C22 0.046(4) 0.055(4) 0.064(5) 0.019(4) -0.010(4) 0.021(4)
C23 0.041(4) 0.057(4) 0.062(5) 0.012(4) -0.008(3) 0.014(4)
C24 0.042(4) 0.037(4) 0.064(4) 0.004(3) -0.001(3) 0.006(3)
C25 0.032(3) 0.034(3) 0.051(4) 0.008(3) 0.007(3) 0.018(3)
C26 0.046(4) 0.045(4) 0.067(5) 0.007(3) -0.005(4) 0.025(4)
C27 0.039(4) 0.050(4) 0.071(5) 0.006(4) -0.012(3) 0.015(3)
C28 0.039(4) 0.034(3) 0.080(5) 0.003(3) -0.004(4) 0.009(3)
C29 0.045(4) 0.040(4) 0.052(4) 0.001(3) 0.001(3) 0.020(3)
C30 0.088(8) 0.151(10) 0.064(6) -0.031(6) -0.008(5) 0.062(7)
C31 0.080(7) 0.179(11) 0.067(6) -0.020(6) 0.014(5) 0.075(8)
C32 0.041(4) 0.086(6) 0.078(6) 0.001(5) 0.010(4) 0.029(4)
C33 0.054(5) 0.031(4) 0.097(6) 0.008(4) 0.011(4) 0.011(4)
C34 0.055(5) 0.038(4) 0.125(7) 0.015(4) 0.015(5) 0.027(4)
C35 0.038(4) 0.049(4) 0.134(8) 0.018(5) 0.010(5) 0.022(4)
C36 0.036(4) 0.031(3) 0.048(4) 0.006(3) 0.003(3) 0.011(3)
C37 0.026(3) 0.036(3) 0.062(4) 0.009(3) 0.006(3) 0.011(3)
C38 0.059(5) 0.060(5) 0.063(5) 0.016(4) 0.003(4) 0.026(4)
C39 0.076(6) 0.106(7) 0.057(5) 0.016(5) 0.017(4) 0.045(6)
C40 0.074(6) 0.089(6) 0.070(6) -0.006(5) 0.009(5) 0.044(5)
C41 0.083(6) 0.089(6) 0.050(5) 0.022(4) 0.017(4) 0.057(5)
C42 0.112(8) 0.131(8) 0.052(5) 0.019(5) 0.022(5) 0.091(7)
C43 0.099(7) 0.111(7) 0.059(5) 0.002(5) 0.013(5) 0.079(6)
C44 0.032(3) 0.043(4) 0.052(4) 0.008(3) 0.004(3) 0.020(3)
C45 0.032(3) 0.033(3) 0.055(4) 0.003(3) -0.001(3) 0.015(3)
C46 0.044(5) 0.028(4) 0.157(9) 0.010(4) -0.004(5) 0.011(4)
C47 0.053(5) 0.037(4) 0.160(9) 0.008(5) 0.001(5) 0.026(4)
C48 0.037(4) 0.041(4) 0.137(8) 0.007(4) -0.006(4) 0.023(4)
S7 0.0795(17) 0.0771(16) 0.0698(15) 0.0059(12) 0.0114(13) -0.0024(14)
O1 0.107(7) 0.186(9) 0.121(7) 0.058(6) 0.013(5) 0.037(6)
O2 0.118(6) 0.096(5) 0.085(5) 0.000(4) 0.035(4) -0.023(4)
O3 0.103(6) 0.078(4) 0.113(5) -0.020(4) 0.018(4) 0.001(4)
F13 0.186(9) 0.163(8) 0.226(11) 0.040(7) 0.026(8) 0.098(7)
F12 0.247(11) 0.127(6) 0.164(8) -0.045(6) 0.073(8) 0.023(7)
F11 0.171(8) 0.133(6) 0.240(10) 0.067(6) 0.129(8) 0.061(6)
C49 0.153(14) 0.105(10) 0.117(11) 0.004(9) 0.036(10) 0.041(10)
S8' 0.057(3) 0.045(3) 0.041(3) 0.0016(19) 0.006(2) 0.031(2)
S8 0.058(3) 0.067(4) 0.100(6) 0.021(4) -0.007(4) 0.029(3)
O4 0.137(6) 0.067(4) 0.087(4) 0.024(3) 0.032(4) 0.067(4)
O5 0.068(5) 0.114(6) 0.243(10) 0.021(6) -0.022(6) 0.050(5)
O6 0.106(9) 0.061(6) 0.049(6) 0.014(5) 0.023(6) 0.062(7)
O6' 0.176(17) 0.135(14) 0.064(9) 0.003(9) 0.027(10) 0.066(13)
F23 0.48(3) 0.296(17) 0.37(2) 0.181(15) 0.33(2) 0.281(19)
F22 0.083(5) 0.211(9) 0.266(11) 0.039(8) 0.013(6) 0.074(6)
F21 0.130(6) 0.093(4) 0.158(6) 0.040(4) 0.071(5) 0.035(4)
C50 0.045(7) 0.068(8) 0.086(9) 0.037(7) 0.021(7) 0.039(7)
C50' 0.105(17) 0.039(10) 0.036(9) -0.030(8) -0.021(11) 0.025(11)
S9 0.104(2) 0.114(2) 0.0622(15) -0.0101(14) 0.0178(14) 0.0431(18)
O7 0.144(7) 0.151(7) 0.066(4) -0.012(4) 0.006(4) 0.097(6)
O8 0.154(8) 0.112(6) 0.148(7) 0.006(5) 0.009(6) 0.070(6)
O9 0.170(8) 0.141(7) 0.080(5) -0.002(5) 0.057(5) 0.032(6)
F33 0.161(8) 0.207(9) 0.127(6) -0.064(7) 0.024(6) -0.001(7)
F32 0.118(6) 0.300(12) 0.104(6) -0.053(7) 0.040(5) -0.014(7)
F31 0.186(11) 0.37(2) 0.157(9) 0.056(11) -0.055(8) 0.092(11)
C51 0.139(13) 0.190(15) 0.063(8) -0.036(9) 0.035(9) 0.013(12)
S10 0.0836(17) 0.0490(12) 0.1051(18) 0.0050(11) 0.0229(14) 0.0288(12)
O12 0.146(8) 0.249(12) 0.192(9) 0.081(8) 0.031(7) 0.152(9)
O11 0.211(10) 0.051(4) 0.170(8) 0.012(5) 0.078(7) 0.005(5)
O10 0.087(4) 0.066(4) 0.123(5) -0.005(3) 0.034(4) 0.035(3)
F43 0.59(3) 0.219(11) 0.271(14) 0.021(10) 0.211(17) 0.263(16)
F42 0.221(13) 0.313(17) 0.121(7) -0.014(8) -0.017(8) 0.079(12)
F41 0.204(10) 0.230(11) 0.174(9) 0.066(8) 0.121(8) 0.054(9)
C52 0.165(16) 0.129(12) 0.170(16) -0.029(11) 0.064(14) 0.074(12)
S11 0.0851(16) 0.0487(11) 0.0692(13) 0.0066(9) 0.0142(11) 0.0311(11)
O15 0.109(7) 0.182(9) 0.231(11) 0.023(8) -0.015(7) 0.106(7)
O14 0.224(10) 0.044(3) 0.125(6) 0.020(4) 0.083(6) 0.026(5)
O13 0.067(4) 0.050(3) 0.094(4) -0.004(3) 0.022(3) 0.020(3)
F51 0.225(12) 0.259(13) 0.141(8) -0.034(7) -0.073(8) 0.094(11)
F52 0.50(2) 0.171(8) 0.146(7) 0.026(6) 0.136(10) 0.221(11)
F53 0.331(14) 0.212(9) 0.155(7) 0.120(7) 0.162(9) 0.185(10)
C53 0.240(19) 0.110(10) 0.100(9) 0.023(8) 0.067(12) 0.103(12)
S12 0.0662(15) 0.0973(18) 0.0655(14) 0.0175(12) 0.0138(11) 0.0315(14)
F63 0.50(2) 0.212(10) 0.268(12) 0.121(9) 0.251(15) 0.273(14)
F62 0.185(9) 0.419(18) 0.088(5) -0.018(7) -0.005(6) 0.164(11)
F61 0.104(5) 0.205(8) 0.120(5) 0.035(5) 0.053(4) 0.051(6)
O18 0.089(5) 0.112(6) 0.136(6) -0.009(5) 0.059(5) -0.014(5)
O17 0.113(7) 0.46(2) 0.065(5) 0.039(8) 0.005(5) 0.148(10)
O16 0.259(13) 0.099(6) 0.185(9) 0.042(6) 0.097(9) 0.097(7)
C54 0.072(7) 0.148(11) 0.082(7) 0.029(7) 0.008(6) 0.034(7)
O1W 0.172(10) 0.114(7) 0.320(14) 0.080(8) -0.146(10) 0.016(7)
O2W 0.096(5) 0.101(5) 0.075(4) 0.003(3) 0.012(4) 0.028(4)
O3W 0.29(3) 0.35(3) 0.106(12) -0.097(15) -0.063(14) 0.28(3)
O4W 0.115(13) 0.156(15) 0.184(18) 0.094(14) 0.002(12) 0.059(12)

loop_
_atom_type_symbol
_atom_type_description
_atom_type_scat_dispersion_real
_atom_type_scat_dispersion_imag
_atom_type_scat_source
C C 0.0033 0.0016 'International Tables Vol C Tables 4.2.6.8 and 6.1.1.4'
H H 0.0000 0.0000 'International Tables Vol C Tables 4.2.6.8 and 6.1.1.4'
N N 0.0061 0.0033 'International Tables Vol C Tables 4.2.6.8 and 6.1.1.4'
O O 0.0106 0.0060 'International Tables Vol C Tables 4.2.6.8 and 6.1.1.4'
F F 0.0171 0.0103 'International Tables Vol C Tables 4.2.6.8 and 6.1.1.4'
S S 0.1246 0.1234 'International Tables Vol C Tables 4.2.6.8 and 6.1.1.4'
Ag Ag -0.8971 1.1015 'International Tables Vol C Tables 4.2.6.8 and 6.1.1.4'

loop_
_geom_angle_atom_site_label_1
_geom_angle_atom_site_label_2
_geom_angle_atom_site_label_3
_geom_angle
_geom_angle_site_symmetry_1
_geom_angle_site_symmetry_3
N9 Ag1 N5 119.54(19) . .
N9 Ag1 N1 100.59(19) . .
N5 Ag1 N1 128.76(18) . .
N9 Ag1 N13 126.08(18) . .
N5 Ag1 N13 96.70(18) . .
N1 Ag1 N13 81.95(18) . .
N11 Ag2 N8 173.9(2) . .
N21 Ag3 N16 121.43(19) . .
N21 Ag3 N17 125.58(19) . .
N16 Ag3 N17 100.82(19) . .
N21 Ag3 N12 94.54(18) . .
N16 Ag3 N12 128.76(18) . .
N17 Ag3 N12 81.90(18) . .
N14 Ag4 N24 176.62(19) . .
N14 Ag4 O5 94.7(2) . .
N24 Ag4 O5 88.0(2) . .
N3 Ag5 N18 117.9(2) 1_445 .
N3 Ag5 N7 110.29(19) 1_445 1_445
N18 Ag5 N7 112.85(18) . 1_445
N3 Ag5 O2W 128.0(2) 1_445 .
N18 Ag5 O2W 93.4(2) . .
N7 Ag5 O2W 91.2(2) 1_445 .
N20 Ag6 N23 112.18(19) . .
N20 Ag6 N2 113.31(19) . 1_445
N23 Ag6 N2 112.89(18) . 1_445
N20 Ag6 O7 123.8(2) . .
N23 Ag6 O7 100.0(2) . .
N2 Ag6 O7 93.0(2) 1_445 .
C5 S1 C4 100.8(3) . .
C12 S2 C13 98.1(3) . .
C20 S3 C21 99.1(3) . .
C29 S4 C25 97.8(3) . .
C37 S5 C36 99.2(3) . .
C44 S6 C45 97.9(3) . .
C4 N1 C1 114.7(6) . .
C4 N1 Ag1 122.3(4) . .
C1 N1 Ag1 122.0(4) . .
C4 N2 C3 115.4(6) . .
C4 N2 Ag6 119.5(4) . 1_665
C3 N2 Ag6 125.1(5) . 1_665
C5 N4 C6 115.1(6) . .
C8 N3 C5 115.6(6) . .
C8 N3 Ag5 121.9(4) . 1_665
C5 N3 Ag5 122.2(4) . 1_665
C12 N5 C9 115.3(6) . .
C12 N5 Ag1 125.3(4) . .
C9 N5 Ag1 119.2(4) . .
C13 N7 C14 114.9(6) . .
C13 N7 Ag5 119.2(4) . 1_665
C14 N7 Ag5 125.4(5) . 1_665
C13 N8 C16 115.0(6) . .
C13 N8 Ag2 118.9(4) . .
C16 N8 Ag2 125.7(5) . .
C20 N9 C17 114.4(6) . .
C20 N9 Ag1 125.6(4) . .
C17 N9 Ag1 119.9(5) . .
C20 N10 C19 114.9(6) . .
C22 N11 C21 116.2(5) . .
C22 N11 Ag2 123.3(4) . .
C21 N11 Ag2 120.3(4) . .
C21 N12 C24 116.0(5) . .
C21 N12 Ag3 117.1(4) . .
C24 N12 Ag3 121.6(4) . .
C25 N13 C28 116.3(5) . .
C25 N13 Ag1 114.5(4) . .
C28 N13 Ag1 124.2(4) . .
C26 N14 C25 116.4(5) . .
C26 N14 Ag4 123.7(4) . .
C25 N14 Ag4 119.5(4) . .
C30 N15 C29 115.2(7) . .
C29 N16 C32 116.1(6) . .
C29 N16 Ag3 126.0(4) . .
C32 N16 Ag3 117.9(5) . .
C36 N17 C33 114.5(6) . .
C36 N17 Ag3 121.4(4) . .
C33 N17 Ag3 123.8(4) . .
C36 N18 C35 115.5(6) . .
C36 N18 Ag5 120.0(4) . .
C35 N18 Ag5 124.5(5) . .
C37 N19 C40 116.4(7) . .
C38 N20 C37 115.9(6) . .
C38 N20 Ag6 122.2(5) . .
C37 N20 Ag6 121.8(5) . .
C44 N21 C41 116.4(6) . .
C44 N21 Ag3 123.8(4) . .
C41 N21 Ag3 119.8(4) . .
C43 N22 C44 115.1(6) . .
C45 N23 C46 114.9(6) . .
C45 N23 Ag6 119.6(4) . .
C46 N23 Ag6 124.9(4) . .
C45 N24 C48 116.8(5) . .
C45 N24 Ag4 119.0(4) . .
C48 N24 Ag4 124.0(4) . .
N1 C1 C2 122.2(7) . .
N1 C1 H1A 118.9 . .
C2 C1 H1A 118.9 . .
C3 C2 C1 117.7(7) . .
C3 C2 H2A 121.2 . .
C1 C2 H2A 121.2 . .
N2 C3 C2 122.3(7) . .
N2 C3 H3A 118.8 . .
C2 C3 H3A 118.8 . .
N2 C4 N1 127.5(6) . .
N2 C4 S1 116.2(4) . .
N1 C4 S1 116.0(5) . .
N4 C5 N3 126.8(6) . .
N4 C5 S1 120.7(5) . .
N3 C5 S1 112.4(5) . .
N4 C6 C7 123.7(7) . .
N4 C6 H6A 118.1 . .
C7 C6 H6A 118.1 . .
C6 C7 C8 116.4(7) . .
C6 C7 H7A 121.8 . .
C8 C7 H7A 121.8 . .
N3 C8 C7 122.3(7) . .
N3 C8 H8A 118.8 . .
C7 C8 H8A 118.8 . .
N5 C9 C10 122.8(7) . .
N5 C9 H9A 118.6 . .
C10 C9 H9A 118.6 . .
C9 C10 C11 116.5(8) . .
C9 C10 H10A 121.8 . .
C11 C10 H10A 121.8 . .
N6 C11 C10 123.9(8) . .
N6 C11 H11A 118.0 . .
C10 C11 H11A 118.0 . .
C12 N6 C11 114.0(7) . .
N6 C12 N5 127.3(6) . .
N6 C12 S2 119.0(5) . .
N5 C12 S2 113.7(5) . .
N7 C13 N8 127.5(6) . .
N7 C13 S2 117.1(5) . .
N8 C13 S2 115.5(5) . .
N7 C14 C15 122.9(7) . .
N7 C14 H14A 118.5 . .
C15 C14 H14A 118.5 . .
C16 C15 C14 117.8(7) . .
C16 C15 H15A 121.1 . .
C14 C15 H15A 121.1 . .
C15 C16 N8 121.9(7) . .
C15 C16 H16A 119.0 . .
N8 C16 H16A 119.0 . .
C18 C17 N9 124.3(7) . .
C18 C17 H17A 117.8 . .
N9 C17 H17A 117.8 . .
C17 C18 C19 116.4(8) . .
C17 C18 H18A 121.8 . .
C19 C18 H18A 121.8 . .
N10 C19 C18 122.8(7) . .
N10 C19 H19A 118.6 . .
C18 C19 H19A 118.6 . .
N9 C20 N10 127.2(6) . .
N9 C20 S3 113.5(5) . .
N10 C20 S3 119.3(5) . .
N12 C21 N11 126.3(5) . .
N12 C21 S3 117.3(4) . .
N11 C21 S3 116.4(4) . .
N11 C22 C23 122.2(6) . .
N11 C22 H22A 118.9 . .
C23 C22 H22A 118.9 . .
C24 C23 C22 116.1(6) . .
C24 C23 H23A 121.9 . .
C22 C23 H23A 121.9 . .
N12 C24 C23 123.0(6) . .
N12 C24 H24A 118.5 . .
C23 C24 H24A 118.5 . .
N13 C25 N14 125.1(6) . .
N13 C25 S4 118.1(4) . .
N14 C25 S4 116.7(4) . .
N14 C26 C27 122.5(6) . .
N14 C26 H26A 118.7 . .
C27 C26 H26A 118.7 . .
C28 C27 C26 116.8(6) . .
C28 C27 H27A 121.6 . .
C26 C27 H27A 121.6 . .
N13 C28 C27 122.6(6) . .
N13 C28 H28A 118.7 . .
C27 C28 H28A 118.7 . .
N15 C29 N16 126.9(7) . .
N15 C29 S4 119.2(5) . .
N16 C29 S4 113.8(5) . .
N15 C30 C31 123.7(8) . .
N15 C30 H30A 118.2 . .
C31 C30 H30A 118.2 . .
C32 C31 C30 116.2(8) . .
C32 C31 H31A 121.9 . .
C30 C31 H31A 121.9 . .
N16 C32 C31 121.8(7) . .
N16 C32 H32A 119.1 . .
C31 C32 H32A 119.1 . .
N17 C33 C34 122.9(6) . .
N17 C33 H33A 118.6 . .
C34 C33 H33A 118.6 . .
C35 C34 C33 117.4(7) . .
C35 C34 H34A 121.3 . .
C33 C34 H34A 121.3 . .
N18 C35 C34 122.4(7) . .
N18 C35 H35A 118.8 . .
C34 C35 H35A 118.8 . .
N17 C36 N18 127.3(6) . .
N17 C36 S5 115.6(5) . .
N18 C36 S5 117.0(4) . .
N19 C37 N20 126.7(6) . .
N19 C37 S5 120.6(5) . .
N20 C37 S5 112.7(5) . .
N20 C38 C39 121.6(7) . .
N20 C38 H38A 119.2 . .
C39 C38 H38A 119.2 . .
C38 C39 C40 117.7(8) . .
C38 C39 H39A 121.1 . .
C40 C39 H39A 121.1 . .
N19 C40 C39 121.7(8) . .
N19 C40 H40A 119.2 . .
C39 C40 H40A 119.2 . .
N21 C41 C42 121.3(7) . .
N21 C41 H41A 119.3 . .
C42 C41 H41A 119.3 . .
C41 C42 C43 117.1(8) . .
C41 C42 H42A 121.5 . .
C43 C42 H42A 121.5 . .
N22 C43 C42 123.3(7) . .
N22 C43 H43A 118.3 . .
C42 C43 H43A 118.3 . .
N22 C44 N21 126.8(6) . .
N22 C44 S6 120.1(5) . .
N21 C44 S6 113.1(5) . .
N23 C45 N24 126.2(5) . .
N23 C45 S6 117.0(4) . .
N24 C45 S6 116.7(4) . .
N23 C46 C47 123.1(7) . .
N23 C46 H46A 118.5 . .
C47 C46 H46A 118.5 . .
C46 C47 C48 117.7(7) . .
C46 C47 H47A 121.2 . .
C48 C47 H47A 121.2 . .
N24 C48 C47 121.1(7) . .
N24 C48 H48A 119.5 . .
C47 C48 H48A 119.5 . .
O2 S7 O3 115.1(4) . .
O2 S7 O1 112.6(5) . .
O3 S7 O1 118.1(6) . .
O2 S7 C49 104.9(6) . .
O3 S7 C49 104.8(6) . .
O1 S7 C49 98.6(7) . .
F11 C49 F12 109.2(12) . .
F11 C49 F13 105.2(14) . .
F12 C49 F13 104.6(14) . .
F11 C49 S7 113.0(11) . .
F12 C49 S7 111.8(12) . .
F13 C49 S7 112.5(11) . .
S8 S8' O6 173.4(13) . .
S8 S8' O5 68.5(9) . .
O6 S8' O5 111.3(7) . .
S8 S8' O4 67.9(9) . .
O6 S8' O4 117.0(6) . .
O5 S8' O4 115.6(6) . .
S8 S8' C50 75.0(10) . .
O6 S8' C50 99.2(7) . .
O5 S8' C50 108.3(6) . .
O4 S8' C50 103.4(5) . .
S8 S8' C50' 128.4(13) . .
O6 S8' C50' 46.2(7) . .
O5 S8' C50' 128.5(7) . .
O4 S8' C50' 115.6(7) . .
C50 S8' C50' 53.7(8) . .
S8' S8 O5 80.8(10) . .
S8' S8 O4 83.4(10) . .
O5 S8 O4 129.0(8) . .
S8' S8 O6' 167.7(13) . .
O5 S8 O6' 94.8(9) . .
O4 S8 O6' 108.0(8) . .
S8' S8 C50 81.1(10) . .
O5 S8 C50 114.7(7) . .
O4 S8 C50 110.1(6) . .
O6' S8 C50 90.5(9) . .
S8' S8 O6 4.3(9) . .
O5 S8 O6 80.8(6) . .
O4 S8 O6 86.7(5) . .
O6' S8 O6 163.6(8) . .
C50 S8 O6 77.2(6) . .
S8' S8 F23 122.0(11) . .
O5 S8 F23 121.6(7) . .
O4 S8 F23 107.9(6) . .
O6' S8 F23 51.0(8) . .
C50 S8 F23 41.2(5) . .
O6 S8 F23 118.3(6) . .
S8 O4 S8' 28.7(3) . .
S8 O5 S8' 30.7(3) . .
S8 O5 Ag4 175.7(8) . .
S8' O5 Ag4 152.2(6) . .
S8' O6 C50' 90.3(9) . .
S8' O6 S8 2.2(4) . .
C50' O6 S8 88.5(8) . .
S8 O6' F23 82.9(9) . .
C50 F23 O6' 96.4(9) . .
C50 F23 S8 52.2(6) . .
O6' F23 S8 46.0(6) . .
C50 F22 C50' 63.2(9) . .
F22 C50 F21 112.8(10) . .
F22 C50 F23 94.8(9) . .
F21 C50 F23 99.7(9) . .
F22 C50 S8 125.2(9) . .
F21 C50 S8 120.9(8) . .
F23 C50 S8 86.6(9) . .
F22 C50 C50' 75.2(11) . .
F21 C50 C50' 89.3(10) . .
F23 C50 C50' 168.7(12) . .
S8 C50 C50' 94.7(10) . .
F22 C50 S8' 118.2(9) . .
F21 C50 S8' 116.7(8) . .
F23 C50 S8' 110.4(9) . .
S8 C50 S8' 23.9(3) . .
C50' C50 S8' 70.9(9) . .
O6 C50' C50 98.2(11) . .
O6 C50' F22 125.3(11) . .
C50 C50' F22 41.6(6) . .
O6 C50' S8' 43.5(6) . .
C50 C50' S8' 55.4(6) . .
F22 C50' S8' 84.7(7) . .
O9 S9 O7 113.8(5) . .
O9 S9 O8 115.7(6) . .
O7 S9 O8 113.7(5) . .
O9 S9 C51 102.3(6) . .
O7 S9 C51 105.2(7) . .
O8 S9 C51 104.4(8) . .
S9 O7 Ag6 120.5(4) . .
F32 C51 F31 109.7(19) . .
F32 C51 F33 106.2(16) . .
F31 C51 F33 107.8(12) . .
F32 C51 S9 111.9(9) . .
F31 C51 S9 112.3(14) . .
F33 C51 S9 108.8(13) . .
O10 S10 O12 112.3(6) . .
O10 S10 O11 111.3(5) . .
O12 S10 O11 117.8(6) . .
O10 S10 C52 104.3(6) . .
O12 S10 C52 103.1(8) . .
O11 S10 C52 106.7(7) . .
F41 C52 F42 102.2(18) . .
F41 C52 F43 109.6(15) . .
F42 C52 F43 106.5(17) . .
F41 C52 S10 115.2(13) . .
F42 C52 S10 113.5(12) . .
F43 C52 S10 109.3(14) . .
O14 S11 O13 114.2(5) . .
O14 S11 O15 116.9(6) . .
O13 S11 O15 113.1(5) . .
O14 S11 C53 104.9(7) . .
O13 S11 C53 103.2(5) . .
O15 S11 C53 102.2(8) . .
F53 C53 F52 111.4(13) . .
F53 C53 F51 103.6(13) . .
F52 C53 F51 108.6(16) . .
F53 C53 S11 115.4(12) . .
F52 C53 S11 110.1(10) . .
F51 C53 S11 107.3(11) . .
O17 S12 O18 116.5(7) . .
O17 S12 O16 110.0(8) . .
O18 S12 O16 115.3(6) . .
O17 S12 C54 104.6(6) . .
O18 S12 C54 104.7(5) . .
O16 S12 C54 104.1(6) . .
F63 C54 F62 107.3(13) . .
F63 C54 F61 105.8(12) . .
F62 C54 F61 102.8(10) . .
F63 C54 S12 115.2(9) . .
F62 C54 S12 109.1(10) . .
F61 C54 S12 115.6(10) . .

loop_
_geom_bond_atom_site_label_1
_geom_bond_atom_site_label_2
_geom_bond_distance
_geom_bond_site_symmetry_2
Ag1 N9 2.308(5) .
Ag1 N5 2.311(5) .
Ag1 N1 2.444(5) .
Ag1 N13 2.523(5) .
Ag2 N11 2.246(5) .
Ag2 N8 2.250(5) .
Ag3 N21 2.294(5) .
Ag3 N16 2.297(5) .
Ag3 N17 2.480(6) .
Ag3 N12 2.486(5) .
Ag4 N14 2.250(5) .
Ag4 N24 2.258(5) .
Ag4 O5 2.563(7) .
Ag5 N3 2.308(5) 1_445
Ag5 N18 2.356(5) .
Ag5 N7 2.395(6) 1_445
Ag5 O2W 2.449(6) .
Ag6 N20 2.314(6) .
Ag6 N23 2.331(5) .
Ag6 N2 2.364(5) 1_445
Ag6 O7 2.456(6) .
S1 C5 1.756(7) .
S1 C4 1.797(6) .
S2 C12 1.764(7) .
S2 C13 1.798(6) .
S3 C20 1.771(7) .
S3 C21 1.791(6) .
S4 C29 1.773(7) .
S4 C25 1.784(6) .
S5 C37 1.759(7) .
S5 C36 1.791(6) .
S6 C44 1.772(7) .
S6 C45 1.783(6) .
N1 C4 1.326(8) .
N1 C1 1.347(9) .
N2 C4 1.312(8) .
N2 C3 1.342(8) .
N2 Ag6 2.364(5) 1_665
N4 C5 1.322(8) .
N4 C6 1.335(9) .
N3 C8 1.330(9) .
N3 C5 1.347(7) .
N3 Ag5 2.308(5) 1_665
N5 C12 1.335(8) .
N5 C9 1.335(9) .
N7 C13 1.321(8) .
N7 C14 1.340(9) .
N7 Ag5 2.395(6) 1_665
N8 C13 1.330(8) .
N8 C16 1.354(9) .
N9 C20 1.329(8) .
N9 C17 1.350(9) .
N10 C20 1.339(8) .
N10 C19 1.356(10) .
N11 C22 1.334(8) .
N11 C21 1.336(7) .
N12 C21 1.322(7) .
N12 C24 1.344(8) .
N13 C25 1.326(7) .
N13 C28 1.346(8) .
N14 C26 1.334(8) .
N14 C25 1.345(7) .
N15 C30 1.320(11) .
N15 C29 1.321(8) .
N16 C29 1.337(8) .
N16 C32 1.340(9) .
N17 C36 1.324(8) .
N17 C33 1.355(9) .
N18 C36 1.326(8) .
N18 C35 1.345(9) .
N19 C37 1.321(8) .
N19 C40 1.335(10) .
N20 C38 1.343(9) .
N20 C37 1.347(8) .
N21 C44 1.336(8) .
N21 C41 1.338(8) .
N22 C43 1.320(10) .
N22 C44 1.327(8) .
N23 C45 1.331(8) .
N23 C46 1.347(9) .
N24 C45 1.332(8) .
N24 C48 1.339(8) .
C1 C2 1.356(10) .
C1 H1A 0.9300 .
C2 C3 1.346(10) .
C2 H2A 0.9300 .
C3 H3A 0.9300 .
C6 C7 1.360(11) .
C6 H6A 0.9300 .
C7 C8 1.380(11) .
C7 H7A 0.9300 .
C8 H8A 0.9300 .
C9 C10 1.357(11) .
C9 H9A 0.9300 .
C10 C11 1.361(12) .
C10 H10A 0.9300 .
C11 N6 1.340(10) .
C11 H11A 0.9300 .
N6 C12 1.329(8) .
C14 C15 1.353(11) .
C14 H14A 0.9300 .
C15 C16 1.351(10) .
C15 H15A 0.9300 .
C16 H16A 0.9300 .
C17 C18 1.345(11) .
C17 H17A 0.9300 .
C18 C19 1.369(12) .
C18 H18A 0.9300 .
C19 H19A 0.9300 .
C22 C23 1.392(9) .
C22 H22A 0.9300 .
C23 C24 1.366(9) .
C23 H23A 0.9300 .
C24 H24A 0.9300 .
C26 C27 1.367(9) .
C26 H26A 0.9300 .
C27 C28 1.361(9) .
C27 H27A 0.9300 .
C28 H28A 0.9300 .
C30 C31 1.385(13) .
C30 H30A 0.9300 .
C31 C32 1.370(11) .
C31 H31A 0.9300 .
C32 H32A 0.9300 .
C33 C34 1.357(10) .
C33 H33A 0.9300 .
C34 C35 1.348(10) .
C34 H34A 0.9300 .
C35 H35A 0.9300 .
C38 C39 1.373(11) .
C38 H38A 0.9300 .
C39 C40 1.384(12) .
C39 H39A 0.9300 .
C40 H40A 0.9300 .
C41 C42 1.365(11) .
C41 H41A 0.9300 .
C42 C43 1.378(11) .
C42 H42A 0.9300 .
C43 H43A 0.9300 .
C46 C47 1.352(11) .
C46 H46A 0.9300 .
C47 C48 1.372(10) .
C47 H47A 0.9300 .
C48 H48A 0.9300 .
S7 O2 1.415(7) .
S7 O3 1.428(7) .
S7 O1 1.446(8) .
S7 C49 1.785(16) .
F13 C49 1.332(16) .
F12 C49 1.322(15) .
F11 C49 1.304(15) .
S8' S8 0.707(6) .
S8' O6 1.361(10) .
S8' O5 1.367(9) .
S8' O4 1.465(8) .
S8' C50 1.723(13) .
S8' C50' 1.978(19) .
S8 O5 1.288(9) .
S8 O4 1.366(8) .
S8 O6' 1.543(15) .
S8 C50 1.684(11) .
S8 O6 2.065(11) .
S8 F23 2.127(13) .
O6 C50' 1.43(2) .
O6' F23 1.67(2) .
F23 C50 1.402(13) .
F22 C50 1.255(11) .
F22 C50' 1.83(2) .
F21 C50 1.271(10) .
C50 C50' 1.69(2) .
S9 O9 1.403(7) .
S9 O7 1.433(7) .
S9 O8 1.436(9) .
S9 C51 1.823(15) .
F33 C51 1.38(2) .
F32 C51 1.261(14) .
F31 C51 1.27(2) .
S10 O10 1.398(6) .
S10 O12 1.422(9) .
S10 O11 1.429(8) .
S10 C52 1.754(17) .
F43 C52 1.335(16) .
F42 C52 1.33(2) .
F41 C52 1.268(18) .
S11 O14 1.404(7) .
S11 O13 1.418(5) .
S11 O15 1.429(8) .
S11 C53 1.781(13) .
F51 C53 1.39(2) .
F52 C53 1.323(13) .
F53 C53 1.245(16) .
S12 O17 1.370(8) .
S12 O18 1.387(7) .
S12 O16 1.426(8) .
S12 C54 1.735(13) .
F63 C54 1.279(14) .
F62 C54 1.304(12) .
F61 C54 1.311(12) .
O4W O4W' 1.65(3) .

loop_
_geom_torsion_atom_site_label_1
_geom_torsion_atom_site_label_2
_geom_torsion_atom_site_label_3
_geom_torsion_atom_site_label_4
_geom_torsion
_geom_torsion_site_symmetry_1
N9 Ag1 N1 C4 113.0(5) .
N5 Ag1 N1 C4 -29.5(6) .
N13 Ag1 N1 C4 -121.6(5) .
N9 Ag1 N1 C1 -78.7(6) .
N5 Ag1 N1 C1 138.8(5) .
N13 Ag1 N1 C1 46.7(6) .
N9 Ag1 N5 C12 -49.2(6) .
N1 Ag1 N5 C12 87.3(5) .
N13 Ag1 N5 C12 172.4(5) .
N9 Ag1 N5 C9 134.8(5) .
N1 Ag1 N5 C9 -88.6(6) .
N13 Ag1 N5 C9 -3.6(6) .
N11 Ag2 N8 C13 97.5(18) .
N11 Ag2 N8 C16 -89.8(19) .
N5 Ag1 N9 C20 -37.6(5) .
N1 Ag1 N9 C20 175.5(5) .
N13 Ag1 N9 C20 87.8(5) .
N5 Ag1 N9 C17 145.9(5) .
N1 Ag1 N9 C17 -1.0(5) .
N13 Ag1 N9 C17 -88.7(5) .
N8 Ag2 N11 C22 102.6(18) .
N8 Ag2 N11 C21 -72.8(19) .
N21 Ag3 N12 C21 -119.7(5) .
N16 Ag3 N12 C21 17.6(6) .
N17 Ag3 N12 C21 115.0(5) .
N21 Ag3 N12 C24 87.2(5) .
N16 Ag3 N12 C24 -135.5(5) .
N17 Ag3 N12 C24 -38.1(5) .
N9 Ag1 N13 C25 -18.9(5) .
N5 Ag1 N13 C25 115.5(4) .
N1 Ag1 N13 C25 -116.2(5) .
N9 Ag1 N13 C28 134.9(5) .
N5 Ag1 N13 C28 -90.7(5) .
N1 Ag1 N13 C28 37.7(5) .
N24 Ag4 N14 C26 131(3) .
O5 Ag4 N14 C26 -14.7(6) .
N24 Ag4 N14 C25 -57(3) .
O5 Ag4 N14 C25 157.7(5) .
N21 Ag3 N16 C29 40.2(6) .
N17 Ag3 N16 C29 -175.6(5) .
N12 Ag3 N16 C29 -87.3(5) .
N21 Ag3 N16 C32 -136.9(5) .
N17 Ag3 N16 C32 7.3(6) .
N12 Ag3 N16 C32 95.5(6) .
N21 Ag3 N17 C36 36.6(6) .
N16 Ag3 N17 C36 -105.5(5) .
N12 Ag3 N17 C36 126.4(5) .
N21 Ag3 N17 C33 -135.6(6) .
N16 Ag3 N17 C33 82.3(6) .
N12 Ag3 N17 C33 -45.8(6) .
N3 Ag5 N18 C36 57.8(6) 1_445
N7 Ag5 N18 C36 -171.7(5) 1_445
O2W Ag5 N18 C36 -78.9(6) .
N3 Ag5 N18 C35 -119.5(7) 1_445
N7 Ag5 N18 C35 10.9(7) 1_445
O2W Ag5 N18 C35 103.7(7) .
N23 Ag6 N20 C38 -66.3(6) .
N2 Ag6 N20 C38 63.0(6) 1_445
O7 Ag6 N20 C38 173.9(5) .
N23 Ag6 N20 C37 109.4(5) .
N2 Ag6 N20 C37 -121.3(5) 1_445
O7 Ag6 N20 C37 -10.4(6) .
N16 Ag3 N21 C44 41.2(6) .
N17 Ag3 N21 C44 -93.8(5) .
N12 Ag3 N21 C44 -177.1(5) .
N16 Ag3 N21 C41 -140.7(5) .
N17 Ag3 N21 C41 84.3(6) .
N12 Ag3 N21 C41 1.0(6) .
N20 Ag6 N23 C45 -42.2(6) .
N2 Ag6 N23 C45 -171.7(5) 1_445
O7 Ag6 N23 C45 90.8(5) .
N20 Ag6 N23 C46 128.5(7) .
N2 Ag6 N23 C46 -1.0(7) 1_445
O7 Ag6 N23 C46 -98.6(7) .
N14 Ag4 N24 C45 27(3) .
O5 Ag4 N24 C45 172.5(5) .
N14 Ag4 N24 C48 -148(3) .
O5 Ag4 N24 C48 -2.1(7) .
C4 N1 C1 C2 -1.4(11) .
Ag1 N1 C1 C2 -170.5(7) .
N1 C1 C2 C3 2.5(14) .
C4 N2 C3 C2 0.8(12) .
Ag6 N2 C3 C2 -178.6(7) 1_665
C1 C2 C3 N2 -2.2(14) .
C3 N2 C4 N1 0.4(11) .
Ag6 N2 C4 N1 179.9(5) 1_665
C3 N2 C4 S1 -173.5(6) .
Ag6 N2 C4 S1 6.0(7) 1_665
C1 N1 C4 N2 -0.1(10) .
Ag1 N1 C4 N2 168.9(5) .
C1 N1 C4 S1 173.8(5) .
Ag1 N1 C4 S1 -17.2(7) .
C5 S1 C4 N2 -99.5(5) .
C5 S1 C4 N1 85.9(5) .
C6 N4 C5 N3 1.2(10) .
C6 N4 C5 S1 -180.0(5) .
C8 N3 C5 N4 -1.5(9) .
Ag5 N3 C5 N4 -176.6(5) 1_665
C8 N3 C5 S1 179.6(5) .
Ag5 N3 C5 S1 4.5(6) 1_665
C4 S1 C5 N4 -3.7(6) .
C4 S1 C5 N3 175.3(4) .
C5 N4 C6 C7 -0.1(11) .
N4 C6 C7 C8 -0.6(13) .
C5 N3 C8 C7 0.6(10) .
Ag5 N3 C8 C7 175.8(6) 1_665
C6 C7 C8 N3 0.3(12) .
C12 N5 C9 C10 1.0(11) .
Ag1 N5 C9 C10 177.3(7) .
N5 C9 C10 C11 -3.5(14) .
C9 C10 C11 N6 3.8(15) .
C10 C11 N6 C12 -1.5(13) .
C11 N6 C12 N5 -1.4(11) .
C11 N6 C12 S2 179.9(6) .
C9 N5 C12 N6 1.7(10) .
Ag1 N5 C12 N6 -174.4(5) .
C9 N5 C12 S2 -179.6(5) .
Ag1 N5 C12 S2 4.4(7) .
C13 S2 C12 N6 -4.5(6) .
C13 S2 C12 N5 176.6(5) .
C14 N7 C13 N8 2.2(11) .
Ag5 N7 C13 N8 -169.4(6) 1_665
C14 N7 C13 S2 -178.2(6) .
Ag5 N7 C13 S2 10.3(7) 1_665
C16 N8 C13 N7 -1.4(11) .
Ag2 N8 C13 N7 172.1(6) .
C16 N8 C13 S2 178.9(6) .
Ag2 N8 C13 S2 -7.6(7) .
C12 S2 C13 N7 86.7(6) .
C12 S2 C13 N8 -93.6(6) .
C13 N7 C14 C15 -1.0(13) .
Ag5 N7 C14 C15 170.0(7) 1_665
N7 C14 C15 C16 -0.8(15) .
C14 C15 C16 N8 1.7(15) .
C13 N8 C16 C15 -0.7(13) .
Ag2 N8 C16 C15 -173.6(7) .
C20 N9 C17 C18 0.7(11) .
Ag1 N9 C17 C18 177.5(7) .
N9 C17 C18 C19 -1.8(13) .
C20 N10 C19 C18 0.6(12) .
C17 C18 C19 N10 1.0(14) .
C17 N9 C20 N10 1.3(9) .
Ag1 N9 C20 N10 -175.3(5) .
C17 N9 C20 S3 -179.7(5) .
Ag1 N9 C20 S3 3.7(6) .
C19 N10 C20 N9 -2.0(10) .
C19 N10 C20 S3 179.1(5) .
C21 S3 C20 N9 174.2(4) .
C21 S3 C20 N10 -6.7(6) .
C24 N12 C21 N11 3.9(10) .
Ag3 N12 C21 N11 -150.7(5) .
C24 N12 C21 S3 -177.4(5) .
Ag3 N12 C21 S3 28.1(6) .
C22 N11 C21 N12 -2.4(10) .
Ag2 N11 C21 N12 173.3(5) .
C22 N11 C21 S3 178.8(5) .
Ag2 N11 C21 S3 -5.5(7) .
C20 S3 C21 N12 86.0(5) .
C20 S3 C21 N11 -95.1(5) .
C21 N11 C22 C23 -1.3(11) .
Ag2 N11 C22 C23 -176.9(6) .
N11 C22 C23 C24 3.1(12) .
C21 N12 C24 C23 -1.7(10) .
Ag3 N12 C24 C23 151.7(6) .
C22 C23 C24 N12 -1.5(11) .
C28 N13 C25 N14 -5.2(10) .
Ag1 N13 C25 N14 150.7(5) .
C28 N13 C25 S4 176.7(5) .
Ag1 N13 C25 S4 -27.3(6) .
C26 N14 C25 N13 4.8(9) .
Ag4 N14 C25 N13 -168.2(5) .
C26 N14 C25 S4 -177.1(5) .
Ag4 N14 C25 S4 9.9(6) .
C29 S4 C25 N13 -92.6(5) .
C29 S4 C25 N14 89.2(5) .
C25 N14 C26 C27 0.0(10) .
Ag4 N14 C26 C27 172.7(6) .
N14 C26 C27 C28 -3.7(12) .
C25 N13 C28 C27 1.0(11) .
Ag1 N13 C28 C27 -152.4(6) .
C26 C27 C28 N13 3.2(12) .
C30 N15 C29 N16 -1.5(12) .
C30 N15 C29 S4 -179.5(7) .
C32 N16 C29 N15 1.8(11) .
Ag3 N16 C29 N15 -175.4(6) .
C32 N16 C29 S4 180.0(5) .
Ag3 N16 C29 S4 2.7(7) .
C25 S4 C29 N15 0.4(6) .
C25 S4 C29 N16 -177.9(5) .
C29 N15 C30 C31 1.9(16) .
N15 C30 C31 C32 -2.7(19) .
C29 N16 C32 C31 -2.6(12) .
Ag3 N16 C32 C31 174.9(8) .
C30 C31 C32 N16 3.0(16) .
C36 N17 C33 C34 -0.5(11) .
Ag3 N17 C33 C34 172.2(7) .
N17 C33 C34 C35 -0.9(14) .
C36 N18 C35 C34 1.1(13) .
Ag5 N18 C35 C34 178.6(7) .
C33 C34 C35 N18 0.6(14) .
C33 N17 C36 N18 2.5(10) .
Ag3 N17 C36 N18 -170.3(5) .
C33 N17 C36 S5 178.5(5) .
Ag3 N17 C36 S5 5.6(7) .
C35 N18 C36 N17 -2.9(11) .
Ag5 N18 C36 N17 179.6(5) .
C35 N18 C36 S5 -178.8(6) .
Ag5 N18 C36 S5 3.7(7) .
C37 S5 C36 N17 94.2(5) .
C37 S5 C36 N18 -89.4(6) .
C40 N19 C37 N20 -1.1(10) .
C40 N19 C37 S5 177.9(6) .
C38 N20 C37 N19 0.4(10) .
Ag6 N20 C37 N19 -175.5(5) .
C38 N20 C37 S5 -178.7(5) .
Ag6 N20 C37 S5 5.3(6) .
C36 S5 C37 N19 -5.2(6) .
C36 S5 C37 N20 174.0(4) .
C37 N20 C38 C39 1.0(10) .
Ag6 N20 C38 C39 177.0(6) .
N20 C38 C39 C40 -1.7(13) .
C37 N19 C40 C39 0.4(12) .
C38 C39 C40 N19 0.9(13) .
C44 N21 C41 C42 0.9(11) .
Ag3 N21 C41 C42 -177.3(7) .
N21 C41 C42 C43 0.2(14) .
C44 N22 C43 C42 1.9(13) .
C41 C42 C43 N22 -1.7(15) .
C43 N22 C44 N21 -0.7(11) .
C43 N22 C44 S6 179.6(6) .
C41 N21 C44 N22 -0.7(10) .
Ag3 N21 C44 N22 177.5(5) .
C41 N21 C44 S6 179.0(5) .
Ag3 N21 C44 S6 -2.8(7) .
C45 S6 C44 N22 2.3(6) .
C45 S6 C44 N21 -177.4(5) .
C46 N23 C45 N24 -5.5(11) .
Ag6 N23 C45 N24 166.0(5) .
C46 N23 C45 S6 175.4(6) .
Ag6 N23 C45 S6 -13.0(7) .
C48 N24 C45 N23 4.9(11) .
Ag4 N24 C45 N23 -170.2(5) .
C48 N24 C45 S6 -176.1(6) .
Ag4 N24 C45 S6 8.9(7) .
C44 S6 C45 N23 -86.6(6) .
C44 S6 C45 N24 94.2(5) .
C45 N23 C46 C47 1.9(13) .
Ag6 N23 C46 C47 -169.2(8) .
N23 C46 C47 C48 2.0(16) .
C45 N24 C48 C47 -0.4(12) .
Ag4 N24 C48 C47 174.4(7) .
C46 C47 C48 N24 -2.8(15) .
O2 S7 C49 F11 175.5(11) .
O3 S7 C49 F11 -63.0(13) .
O1 S7 C49 F11 59.2(13) .
O2 S7 C49 F12 51.8(13) .
O3 S7 C49 F12 173.4(11) .
O1 S7 C49 F12 -64.4(12) .
O2 S7 C49 F13 -65.6(12) .
O3 S7 C49 F13 56.0(12) .
O1 S7 C49 F13 178.2(11) .
O6 S8' S8 O5 -89(11) .
O4 S8' S8 O5 131.4(6) .
C50 S8' S8 O5 -117.0(6) .
C50' S8' S8 O5 -122.8(12) .
O6 S8' S8 O4 139(10) .
O5 S8' S8 O4 -131.4(6) .
C50 S8' S8 O4 111.6(5) .
C50' S8' S8 O4 105.9(12) .
O6 S8' S8 O6' -20(15) .
O5 S8' S8 O6' 70(6) .
O4 S8' S8 O6' -159(6) .
C50 S8' S8 O6' -47(6) .
C50' S8' S8 O6' -53(7) .
O6 S8' S8 C50 28(11) .
O5 S8' S8 C50 117.0(6) .
O4 S8' S8 C50 -111.6(5) .
C50' S8' S8 C50 -5.8(12) .
O5 S8' S8 O6 89(11) .
O4 S8' S8 O6 -139(10) .
C50 S8' S8 O6 -28(11) .
C50' S8' S8 O6 -33(10) .
O6 S8' S8 F23 32(11) .
O5 S8' S8 F23 121.6(10) .
O4 S8' S8 F23 -107.0(9) .
C50 S8' S8 F23 4.6(9) .
C50' S8' S8 F23 -1.1(18) .
O5 S8 O4 S8' -72.5(12) .
O6' S8 O4 S8' 175.4(15) .
C50 S8 O4 S8' 78.0(10) .
O6 S8 O4 S8' 2.8(8) .
F23 S8 O4 S8' 121.5(11) .
O6 S8' O4 S8 -175.2(14) .
O5 S8' O4 S8 50.7(9) .
C50 S8' O4 S8 -67.4(10) .
C50' S8' O4 S8 -123.3(13) .
O4 S8 O5 S8' 73.7(12) .
O6' S8 O5 S8' -168.5(14) .
C50 S8 O5 S8' -75.6(10) .
O6 S8 O5 S8' -4.4(9) .
F23 S8 O5 S8' -122.0(13) .
S8' S8 O5 Ag4 136(8) .
O4 S8 O5 Ag4 -150(8) .
O6' S8 O5 Ag4 -33(9) .
C50 S8 O5 Ag4 60(9) .
O6 S8 O5 Ag4 132(8) .
F23 S8 O5 Ag4 14(9) .
O6 S8' O5 S8 172.9(14) .
O4 S8' O5 S8 -50.4(9) .
C50 S8' O5 S8 65.0(10) .
C50' S8' O5 S8 122.7(15) .
S8 S8' O5 Ag4 -173.7(14) .
O6 S8' O5 Ag4 -0.7(16) .
O4 S8' O5 Ag4 135.9(10) .
C50 S8' O5 Ag4 -108.7(13) .
C50' S8' O5 Ag4 -51.0(18) .
N14 Ag4 O5 S8 -86(9) .
N24 Ag4 O5 S8 96(9) .
N14 Ag4 O5 S8' 44.0(13) .
N24 Ag4 O5 S8' -134.1(13) .
S8 S8' O6 C50' -37(11) .
O5 S8' O6 C50' -123.5(10) .
O4 S8' O6 C50' 100.6(10) .
C50 S8' O6 C50' -9.7(10) .
O5 S8' O6 S8 -87(11) .
O4 S8' O6 S8 137(11) .
C50 S8' O6 S8 27(10) .
C50' S8' O6 S8 37(11) .
O5 S8 O6 S8' 90(11) .
O4 S8 O6 S8' -40(10) .
O6' S8 O6 S8' 165(12) .
C50 S8 O6 S8' -152(11) .
F23 S8 O6 S8' -149(11) .
S8' S8 O6 C50' 143(11) .
O5 S8 O6 C50' -126.8(10) .
O4 S8 O6 C50' 102.8(10) .
O6' S8 O6 C50' -51(3) .
C50 S8 O6 C50' -8.7(9) .
F23 S8 O6 C50' -5.8(10) .
S8' S8 O6' F23 59(6) .
O5 S8 O6' F23 127.5(8) .
O4 S8 O6' F23 -98.8(8) .
C50 S8 O6' F23 12.6(8) .
O6 S8 O6' F23 54(3) .
S8 O6' F23 C50 -15.3(10) .
S8' S8 F23 C50 -6.9(13) .
O5 S8 F23 C50 92.4(10) .
O4 S8 F23 C50 -100.4(8) .
O6' S8 F23 C50 160.6(12) .
O6 S8 F23 C50 -4.3(8) .
S8' S8 F23 O6' -167.6(16) .
O5 S8 F23 O6' -68.2(11) .
O4 S8 F23 O6' 99.0(10) .
C50 S8 F23 O6' -160.6(12) .
O6 S8 F23 O6' -165.0(10) .
C50' F22 C50 F21 82.8(12) .
C50' F22 C50 F23 -174.6(11) .
C50' F22 C50 S8 -85.3(13) .
C50' F22 C50 S8' -58.3(11) .
O6' F23 C50 F22 139.0(10) .
S8 F23 C50 F22 125.1(9) .
O6' F23 C50 F21 -106.9(10) .
S8 F23 C50 F21 -120.8(9) .
O6' F23 C50 S8 13.9(9) .
O6' F23 C50 C50' 111(7) .
S8 F23 C50 C50' 97(7) .
O6' F23 C50 S8' 16.5(11) .
S8 F23 C50 S8' 2.6(5) .
S8' S8 C50 F22 80.5(15) .
O5 S8 C50 F22 156.0(12) .
O4 S8 C50 F22 0.9(15) .
O6' S8 C50 F22 -108.5(14) .
O6 S8 C50 F22 82.6(12) .
F23 S8 C50 F22 -93.5(12) .
S8' S8 C50 F21 -86.6(13) .
O5 S8 C50 F21 -11.2(14) .
O4 S8 C50 F21 -166.2(9) .
O6' S8 C50 F21 84.4(12) .
O6 S8 C50 F21 -84.6(10) .
F23 S8 C50 F21 99.3(12) .
S8' S8 C50 F23 174.0(11) .
O5 S8 C50 F23 -110.5(10) .
O4 S8 C50 F23 94.5(8) .
O6' S8 C50 F23 -14.9(10) .
O6 S8 C50 F23 176.1(8) .
S8' S8 C50 C50' 5.3(12) .
O5 S8 C50 C50' 80.8(11) .
O4 S8 C50 C50' -74.3(9) .
O6' S8 C50 C50' 176.3(10) .
O6 S8 C50 C50' 7.4(8) .
F23 S8 C50 C50' -168.7(11) .
O5 S8 C50 S8' 75.5(11) .
O4 S8 C50 S8' -79.6(10) .
O6' S8 C50 S8' 171.0(13) .
O6 S8 C50 S8' 2.1(8) .
F23 S8 C50 S8' -174.0(11) .
S8 S8' C50 F22 -113.9(13) .
O6 S8' C50 F22 69.2(11) .
O5 S8' C50 F22 -174.7(10) .
O4 S8' C50 F22 -51.6(11) .
C50' S8' C50 F22 60.5(12) .
S8 S8' C50 F21 106.5(13) .
O6 S8' C50 F21 -70.4(10) .
O5 S8' C50 F21 45.7(11) .
O4 S8' C50 F21 168.8(9) .
C50' S8' C50 F21 -79.1(12) .
S8 S8' C50 F23 -6.3(12) .
O6 S8' C50 F23 176.7(9) .
O5 S8' C50 F23 -67.1(10) .
O4 S8' C50 F23 56.0(9) .
C50' S8' C50 F23 168.1(12) .
O6 S8' C50 S8 -176.9(12) .
O5 S8' C50 S8 -60.8(9) .
O4 S8' C50 S8 62.3(8) .
C50' S8' C50 S8 174.4(12) .
S8 S8' C50 C50' -174.4(12) .
O6 S8' C50 C50' 8.7(9) .
O5 S8' C50 C50' 124.8(9) .
O4 S8' C50 C50' -112.1(8) .
S8' O6 C50' C50 9.9(10) .
S8 O6 C50' C50 8.6(9) .
S8' O6 C50' F22 -24.7(15) .
S8 O6 C50' F22 -26.0(14) .
S8 O6 C50' S8' -1.3(4) .
F22 C50 C50' O6 -135.8(12) .
F21 C50 C50' O6 110.4(11) .
F23 C50 C50' O6 -107(7) .
S8 C50 C50' O6 -10.5(11) .
S8' C50 C50' O6 -8.3(8) .
F21 C50 C50' F22 -113.9(9) .
F23 C50 C50' F22 29(6) .
S8 C50 C50' F22 125.2(9) .
S8' C50 C50' F22 127.5(8) .
F22 C50 C50' S8' -127.5(8) .
F21 C50 C50' S8' 118.7(7) .
F23 C50 C50' S8' -99(7) .
S8 C50 C50' S8' -2.3(5) .
C50 F22 C50' O6 57.8(15) .
C50 F22 C50' S8' 41.0(7) .
S8 S8' C50' O6 175.0(15) .
O5 S8' C50' O6 83.1(11) .
O4 S8' C50' O6 -103.8(9) .
C50 S8' C50' O6 168.1(12) .
S8 S8' C50' C50 6.9(15) .
O6 S8' C50' C50 -168.1(12) .
O5 S8' C50' C50 -85.0(11) .
O4 S8' C50' C50 88.2(7) .
S8 S8' C50' F22 -25.0(16) .
O6 S8' C50' F22 160.0(13) .
O5 S8' C50' F22 -116.9(9) .
O4 S8' C50' F22 56.2(9) .
C50 S8' C50' F22 -31.9(6) .
O9 S9 O7 Ag6 -140.1(6) .
O8 S9 O7 Ag6 -4.8(8) .
C51 S9 O7 Ag6 108.8(8) .
N20 Ag6 O7 S9 -174.2(4) .
N23 Ag6 O7 S9 60.4(5) .
N2 Ag6 O7 S9 -53.4(5) 1_445
O9 S9 C51 F32 -174.7(15) .
O7 S9 C51 F32 -55.5(18) .
O8 S9 C51 F32 64.4(17) .
O9 S9 C51 F31 -50.8(15) .
O7 S9 C51 F31 68.3(14) .
O8 S9 C51 F31 -171.7(13) .
O9 S9 C51 F33 68.3(14) .
O7 S9 C51 F33 -172.5(11) .
O8 S9 C51 F33 -52.6(13) .
O10 S10 C52 F41 -60.3(16) .
O12 S10 C52 F41 57.2(16) .
O11 S10 C52 F41 -178.2(14) .
O10 S10 C52 F42 57.1(15) .
O12 S10 C52 F42 174.5(14) .
O11 S10 C52 F42 -60.8(16) .
O10 S10 C52 F43 175.8(14) .
O12 S10 C52 F43 -66.7(16) .
O11 S10 C52 F43 58.0(17) .
O14 S11 C53 F53 178.5(13) .
O13 S11 C53 F53 58.6(15) .
O15 S11 C53 F53 -59.0(14) .
O14 S11 C53 F52 -54.4(16) .
O13 S11 C53 F52 -174.3(13) .
O15 S11 C53 F52 68.1(15) .
O14 S11 C53 F51 63.7(12) .
O13 S11 C53 F51 -56.2(12) .
O15 S11 C53 F51 -173.8(11) .
O17 S12 C54 F63 -61.6(14) .
O18 S12 C54 F63 61.4(13) .
O16 S12 C54 F63 -177.1(12) .
O17 S12 C54 F62 177.5(12) .
O18 S12 C54 F62 -59.4(12) .
O16 S12 C54 F62 62.0(12) .
O17 S12 C54 F61 62.3(12) .
O18 S12 C54 F61 -174.6(9) .
O16 S12 C54 F61 -53.2(11) .
